data_4334805
loop_
_publ_author_name
'Paolo Sgarbossa'
'Silvia Mazzega Sbovata'
'Roberta Bertani'
'Mirto Mozzon'
'Franco Benetollo'
'Cristina Marzano'
'Valentina Gandin'
'Rino A. Michelin'

_publ_section_title
;
 Novel Imino Thioether Complexes of Platinum(II): Synthesis, Structural
 Investigation, and Biological Activity
;
_journal_name_full 'Inorganic Chemistry'
_journal_page_first 5729
_journal_page_last 5741
_journal_paper_doi 10.1021/ic3024452
_journal_volume 52
_journal_year 2013
_chemical_formula_moiety cis-[PtCl~2~(E-N(H)=C(SEt)Me)~2~]
_chemical_formula_sum 'C8 H18 Cl2 N2 Pt S2'
_chemical_formula_weight 472.35
_chemical_name_systematic
;
 ?
;
_space_group_IT_number 2
_symmetry_cell_setting triclinic
_symmetry_space_group_name_Hall '-P 1'
_symmetry_space_group_name_H-M 'P -1'
_atom_sites_solution_hydrogens geom
_atom_sites_solution_primary direct
_atom_sites_solution_secondary difmap
_audit_creation_method SHELXL-97
_cell_angle_alpha 106.68(2)
_cell_angle_beta 104.19(2)
_cell_angle_gamma 93.56(2)
_cell_formula_units_Z 2
_cell_length_a 8.797(2)
_cell_length_b 9.277(2)
_cell_length_c 10.069(2)
_cell_measurement_temperature 293(2)
_cell_volume 755.3(3)
_computing_structure_refinement 'SHELXL-97 (Sheldrick, 1997)'
_computing_structure_solution 'SIR97 (Altomare et al. 1999)'
_diffrn_ambient_temperature 293(2)
_diffrn_measured_fraction_theta_full 0.968
_diffrn_measured_fraction_theta_max 0.966
_diffrn_measurement_device_type 'Philips PW1100'
_diffrn_measurement_method \Q/2\Q
_diffrn_radiation_monochromator graphite
_diffrn_radiation_source 'fine-focus sealed tube'
_diffrn_radiation_type MoK\a
_diffrn_radiation_wavelength 0.71069
_diffrn_reflns_av_R_equivalents 0.0134
_diffrn_reflns_av_sigmaI/netI 0.0200
_diffrn_reflns_limit_h_max 11
_diffrn_reflns_limit_h_min -11
_diffrn_reflns_limit_k_max 11
_diffrn_reflns_limit_k_min -12
_diffrn_reflns_limit_l_max 13
_diffrn_reflns_limit_l_min 0
_diffrn_reflns_number 3729
_diffrn_reflns_theta_full 28.00
_diffrn_reflns_theta_max 28.00
_diffrn_reflns_theta_min 3.10
_exptl_absorpt_coefficient_mu 9.893
_exptl_absorpt_correction_T_max 0.9170
_exptl_absorpt_correction_T_min 0.7070
_exptl_absorpt_correction_type psi-scan
_exptl_absorpt_process_details '(North et al., 1968)'
_exptl_crystal_colour pale-yellow
_exptl_crystal_density_diffrn 2.077
_exptl_crystal_description prism
_exptl_crystal_F_000 448
_exptl_crystal_size_max 0.32
_exptl_crystal_size_mid 0.20
_exptl_crystal_size_min 0.16
_refine_diff_density_max 0.804
_refine_diff_density_min -0.763
_refine_diff_density_rms 0.108
_refine_ls_extinction_coef 0.0068(4)
_refine_ls_extinction_expression Fc^*^=kFc[1+0.001xFc^2^\l^3^/sin(2\q)]^-1/4^
_refine_ls_extinction_method SHELXL
_refine_ls_goodness_of_fit_ref 1.202
_refine_ls_hydrogen_treatment constr
_refine_ls_matrix_type full
_refine_ls_number_parameters 141
_refine_ls_number_reflns 3531
_refine_ls_number_restraints 0
_refine_ls_restrained_S_all 1.202
_refine_ls_R_factor_all 0.0256
_refine_ls_R_factor_gt 0.0251
_refine_ls_shift/su_max 0.013
_refine_ls_shift/su_mean 0.000
_refine_ls_structure_factor_coef Fsqd
_refine_ls_weighting_details 'calc w=1/[\s^2^(Fo^2^)+(0.0000P)^2^+2.7535P] where P=(Fo^2^+2Fc^2^)/3'
_refine_ls_weighting_scheme calc
_refine_ls_wR_factor_gt 0.0605
_refine_ls_wR_factor_ref 0.0612
_reflns_number_gt 3500
_reflns_number_total 3531
_reflns_threshold_expression >2sigma(I)
_cod_data_source_file ic3024452_si_001_1.cif
_cod_data_source_block silvia-pt-07
_cod_database_code 4334805

loop_
_symmetry_equiv_pos_as_xyz
'x, y, z'
'-x, -y, -z'

loop_
_atom_site_label
_atom_site_type_symbol
_atom_site_fract_x
_atom_site_fract_y
_atom_site_fract_z
_atom_site_U_iso_or_equiv
_atom_site_adp_type
_atom_site_occupancy
_atom_site_symmetry_multiplicity
_atom_site_calc_flag
_atom_site_refinement_flags
Pt Pt 0.46950(2) 0.179926(19) 0.495358(19) 0.03704(8) Uani 1 1 d .
Cl1 Cl 0.68039(18) 0.24293(18) 0.41431(19) 0.0609(4) Uani 1 1 d .
Cl2 Cl 0.30943(19) 0.08021(15) 0.26222(13) 0.0531(3) Uani 1 1 d .
S1 S 0.03509(19) 0.17013(18) 0.67763(17) 0.0557(3) Uani 1 1 d .
S2 S 0.7468(2) 0.45383(17) 0.96607(18) 0.0714(5) Uani 1 1 d .
N1 N 0.2895(5) 0.1330(5) 0.5747(4) 0.0403(8) Uani 1 1 d .
H1 H 0.2913 0.0534 0.6023 0.048 Uiso 1 1 calc R
N2 N 0.6064(5) 0.2599(5) 0.7000(5) 0.0446(9) Uani 1 1 d .
H2 H 0.6528 0.1937 0.7334 0.054 Uiso 1 1 calc R
C1 C 0.1731(6) 0.2062(5) 0.5893(5) 0.0401(10) Uani 1 1 d .
C2 C 0.1412(7) 0.3340(7) 0.5271(7) 0.0546(13) Uani 1 1 d .
H2A H 0.2008 0.4275 0.5950 0.066 Uiso 1 1 calc R
H2B H 0.0303 0.3423 0.5073 0.066 Uiso 1 1 calc R
H2C H 0.1723 0.3138 0.4393 0.066 Uiso 1 1 calc R
C3 C 0.1186(9) 0.0388(7) 0.7668(8) 0.0665(17) Uani 1 1 d .
H3A H 0.0388 -0.0026 0.8027 0.080 Uiso 1 1 calc R
H3B H 0.1440 -0.0450 0.6962 0.080 Uiso 1 1 calc R
C4 C 0.2641(12) 0.1052(10) 0.8893(8) 0.093(3) Uani 1 1 d .
H4A H 0.3431 0.1494 0.8559 0.112 Uiso 1 1 calc R
H4B H 0.3042 0.0267 0.9267 0.112 Uiso 1 1 calc R
H4C H 0.2385 0.1823 0.9640 0.112 Uiso 1 1 calc R
C5 C 0.6344(7) 0.3955(6) 0.7875(7) 0.0527(13) Uani 1 1 d .
C6 C 0.5696(10) 0.5216(7) 0.7391(8) 0.088(3) Uani 1 1 d .
H6A H 0.5445 0.4936 0.6359 0.106 Uiso 1 1 calc R
H6B H 0.6469 0.6114 0.7811 0.106 Uiso 1 1 calc R
H6C H 0.4753 0.5415 0.7691 0.106 Uiso 1 1 calc R
C7 C 0.8280(10) 0.2878(7) 0.9946(7) 0.0720(19) Uani 1 1 d .
H7A H 0.7430 0.2062 0.9744 0.086 Uiso 1 1 calc R
H7B H 0.8934 0.2535 0.9301 0.086 Uiso 1 1 calc R
C8 C 0.9257(10) 0.3278(9) 1.1483(8) 0.080(2) Uani 1 1 d .
H8A H 1.0018 0.4161 1.1707 0.096 Uiso 1 1 calc R
H8B H 0.9799 0.2442 1.1616 0.096 Uiso 1 1 calc R
H8C H 0.8579 0.3489 1.2110 0.096 Uiso 1 1 calc R

loop_
_atom_site_aniso_label
_atom_site_aniso_U_11
_atom_site_aniso_U_22
_atom_site_aniso_U_33
_atom_site_aniso_U_23
_atom_site_aniso_U_13
_atom_site_aniso_U_12
Pt 0.04427(12) 0.03114(10) 0.04049(11) 0.01665(7) 0.01266(7) 0.01000(7)
Cl1 0.0570(8) 0.0658(9) 0.0848(10) 0.0444(8) 0.0361(7) 0.0223(7)
Cl2 0.0754(9) 0.0425(6) 0.0384(6) 0.0132(5) 0.0096(6) 0.0078(6)
S1 0.0582(8) 0.0568(8) 0.0603(8) 0.0193(7) 0.0287(7) 0.0117(6)
S2 0.0905(12) 0.0414(7) 0.0584(9) 0.0082(6) -0.0138(8) 0.0087(7)
N1 0.045(2) 0.0364(19) 0.044(2) 0.0174(17) 0.0141(17) 0.0066(16)
N2 0.052(2) 0.035(2) 0.046(2) 0.0166(17) 0.0072(19) 0.0101(17)
C1 0.044(2) 0.038(2) 0.035(2) 0.0076(18) 0.0102(19) 0.0037(19)
C2 0.054(3) 0.050(3) 0.067(4) 0.026(3) 0.019(3) 0.017(2)
C3 0.093(5) 0.053(3) 0.074(4) 0.031(3) 0.046(4) 0.017(3)
C4 0.147(8) 0.083(5) 0.053(4) 0.034(4) 0.016(5) 0.027(5)
C5 0.054(3) 0.039(3) 0.061(3) 0.018(2) 0.004(3) 0.005(2)
C6 0.113(6) 0.035(3) 0.080(5) 0.014(3) -0.034(4) 0.009(3)
C7 0.104(5) 0.052(3) 0.052(3) 0.017(3) 0.003(3) 0.019(3)
C8 0.107(6) 0.067(4) 0.059(4) 0.025(3) 0.001(4) 0.012(4)

loop_
_atom_type_symbol
_atom_type_description
_atom_type_scat_dispersion_real
_atom_type_scat_dispersion_imag
_atom_type_scat_source
C C 0.0033 0.0016 'International Tables Vol C Tables 4.2.6.8 and 6.1.1.4'
H H 0.0000 0.0000 'International Tables Vol C Tables 4.2.6.8 and 6.1.1.4'
N N 0.0061 0.0033 'International Tables Vol C Tables 4.2.6.8 and 6.1.1.4'
S S 0.1246 0.1234 'International Tables Vol C Tables 4.2.6.8 and 6.1.1.4'
Cl Cl 0.1484 0.1585 'International Tables Vol C Tables 4.2.6.8 and 6.1.1.4'
Pt Pt -1.7033 8.3905 'International Tables Vol C Tables 4.2.6.8 and 6.1.1.4'

loop_
_geom_angle_atom_site_label_1
_geom_angle_atom_site_label_2
_geom_angle_atom_site_label_3
_geom_angle
N2 Pt N1 87.56(17)
N2 Pt Cl2 177.92(12)
N1 Pt Cl2 91.10(12)
N2 Pt Cl1 90.12(14)
N1 Pt Cl1 177.33(12)
Cl2 Pt Cl1 91.25(6)
C1 S1 C3 103.7(3)
C5 S2 C7 105.3(3)
C1 N1 Pt 128.4(3)
C5 N2 Pt 129.2(4)
N1 C1 C2 121.8(5)
N1 C1 S1 125.3(4)
C2 C1 S1 112.9(4)
C4 C3 S1 114.9(5)
N2 C5 C6 120.4(5)
N2 C5 S2 126.3(4)
C6 C5 S2 113.3(4)
C8 C7 S2 108.8(5)

loop_
_geom_bond_atom_site_label_1
_geom_bond_atom_site_label_2
_geom_bond_distance
Pt N2 2.010(4)
Pt N1 2.017(4)
Pt Cl2 2.3065(15)
Pt Cl1 2.3089(15)
S1 C1 1.739(5)
S1 C3 1.802(7)
S2 C5 1.734(6)
S2 C7 1.804(7)
N1 C1 1.279(6)
N2 C5 1.280(7)
C1 C2 1.502(7)
C3 C4 1.494(11)
C5 C6 1.485(8)
C7 C8 1.500(9)
